data_4038030
loop_
_publ_author_name
'Lu, Qing'
'Kole, Goutam Kumar'
'Friedrich, Alexandra'
'M\"uller-Buschbaum, Klaus'
'Liu, Zhiqiang'
'Yu, Xiaoqiang'
'Marder, Todd B.'

_publ_section_title
;
 Comparison Study of the Site-Effect on Regioisomeric Pyridyl-Pyrene
 Conjugates: Synthesis, Structures, and Photophysical Properties.
;
_journal_issue 6
_journal_name_full 'The Journal of organic chemistry'
_journal_page_first 4256
_journal_page_last 4266
_journal_paper_doi 10.1021/acs.joc.9b03421
_journal_volume 85
_journal_year 2020
_chemical_formula_sum 'C26 H16 N2'
_chemical_formula_weight 356.41
_space_group_crystal_system monoclinic
_space_group_IT_number 14
_space_group_name_Hall '-P 2ybc'
_space_group_name_H-M_alt 'P 1 21/c 1'
_atom_sites_solution_hydrogens geom
_audit_creation_method SHELXL-2014/7
_cell_angle_alpha 90
_cell_angle_beta 96.608(3)
_cell_angle_gamma 90
_cell_formula_units_Z 8
_cell_length_a 12.3050(4)
_cell_length_b 30.3860(13)
_cell_length_c 9.6833(3)
_cell_measurement_reflns_used 4489
_cell_measurement_temperature 293(2)
_cell_measurement_theta_max 74.8750
_cell_measurement_theta_min 4.7950
_cell_volume 3596.5(2)
_computing_cell_refinement
;
CrysAlisPro 1.171.39.30d (Rigaku OD,2017).
;
_computing_data_collection
;
CrysAlisPro 1.171.39.30d (Rigaku OD,2017).
;
_computing_data_reduction
;
CrysAlisPro 1.171.39.30d (Rigaku OD,2017).
;
_computing_molecular_graphics 'Olex2 1.3 (Dolomanov et al., 2009)'
_computing_publication_material 'Olex2 1.3 (Dolomanov et al., 2009)'
_computing_structure_refinement 'SHELXL-2014/7 (Sheldrick, 2014)'
_computing_structure_solution 'SHELXT 2014/5 (Sheldrick, 2014)'
_diffrn_ambient_temperature 293(2)
_diffrn_measured_fraction_theta_full 0.990
_diffrn_measured_fraction_theta_max 0.990
_diffrn_measurement_device_type 'XtaLAB Synergy, Dualflex, HyPix'
_diffrn_measurement_method '\w scans'
_diffrn_radiation_type CuK\a
_diffrn_radiation_wavelength 1.54184
_diffrn_reflns_av_R_equivalents 0.0644
_diffrn_reflns_av_unetI/netI 0.0575
_diffrn_reflns_Laue_measured_fraction_full 0.990
_diffrn_reflns_Laue_measured_fraction_max 0.990
_diffrn_reflns_limit_h_max 14
_diffrn_reflns_limit_h_min -14
_diffrn_reflns_limit_k_max 35
_diffrn_reflns_limit_k_min -35
_diffrn_reflns_limit_l_max 11
_diffrn_reflns_limit_l_min -9
_diffrn_reflns_number 22177
_diffrn_reflns_point_group_measured_fraction_full 0.990
_diffrn_reflns_point_group_measured_fraction_max 0.990
_diffrn_reflns_theta_full 66.592
_diffrn_reflns_theta_max 66.592
_diffrn_reflns_theta_min 2.909
_exptl_absorpt_coefficient_mu 0.599
_exptl_absorpt_correction_T_max 1.00000
_exptl_absorpt_correction_T_min 0.63220
_exptl_absorpt_correction_type multi-scan
_exptl_absorpt_process_details 'APEX2 Software Suite (Bruker, 2005)'
_exptl_crystal_colour yellow
_exptl_crystal_density_diffrn 1.316
_exptl_crystal_description block
_exptl_crystal_F_000 1488
_exptl_crystal_size_max 0.5
_exptl_crystal_size_mid 0.3
_exptl_crystal_size_min 0.2
_refine_diff_density_max 0.200
_refine_diff_density_min -0.170
_refine_diff_density_rms 0.042
_refine_ls_extinction_coef 0.00032(10)
_refine_ls_extinction_expression Fc^*^=kFc[1+0.001xFc^2^\l^3^/sin(2\q)]^-1/4^
_refine_ls_extinction_method 'SHELXL-2014/7 (Sheldrick 2014'
_refine_ls_goodness_of_fit_ref 1.004
_refine_ls_hydrogen_treatment constr
_refine_ls_matrix_type full
_refine_ls_number_parameters 506
_refine_ls_number_reflns 6292
_refine_ls_number_restraints 0
_refine_ls_restrained_S_all 1.004
_refine_ls_R_factor_all 0.0876
_refine_ls_R_factor_gt 0.0511
_refine_ls_shift/su_max 0.000
_refine_ls_shift/su_mean 0.000
_refine_ls_structure_factor_coef Fsqd
_refine_ls_weighting_details 'w=1/[\s^2^(Fo^2^)+(0.0714P)^2^+0.5715P] where P=(Fo^2^+2Fc^2^)/3'
_refine_ls_weighting_scheme calc
_refine_ls_wR_factor_gt 0.1249
_refine_ls_wR_factor_ref 0.1539
_reflns_Friedel_coverage 0.000
_reflns_number_gt 3984
_reflns_number_total 6292
_reflns_threshold_expression 'I > 2\s(I)'
_cod_data_source_file jo9b03421_si_001.cif
_cod_data_source_block 191213D
_cod_depositor_comments 'Adding full bibliography for 4038018--4038031.cif.'
_cod_original_sg_symbol_H-M 'P 21/c'
_cod_database_code 4038030
_shelx_shelxl_version_number 2014/7
_shelx_space_group_comment
;
The symmetry employed for this shelxl refinement is uniquely defined
by the following loop, which should always be used as a source of
symmetry information in preference to the above space-group names.
They are only intended as comments.
;
_shelx_estimated_absorpt_t_min 0.63220
_shelx_estimated_absorpt_t_max 1.00000
_exptl_absorpt_special_details 'about 2 hours for data collection'

loop_
_space_group_symop_operation_xyz
'x, y, z'
'-x, y+1/2, -z+1/2'
'-x, -y, -z'
'x, -y-1/2, z-1/2'

loop_
_atom_site_label
_atom_site_type_symbol
_atom_site_fract_x
_atom_site_fract_y
_atom_site_fract_z
_atom_site_U_iso_or_equiv
_atom_site_adp_type
_atom_site_occupancy
_atom_site_site_symmetry_order
_atom_site_calc_flag
_atom_site_refinement_flags_posn
_atom_site_refinement_flags_adp
_atom_site_refinement_flags_occupancy
_atom_site_disorder_assembly
_atom_site_disorder_group
C001 C 0.57284(19) 0.50327(8) 0.2638(2) 0.0517(5) Uani 1 1 d . . . . .
C002 C 0.66996(18) 0.58780(7) 0.2690(2) 0.0492(5) Uani 1 1 d . . . . .
C003 C 0.69076(18) 0.50744(7) 0.2947(2) 0.0498(5) Uani 1 1 d . . . . .
C004 C 0.85409(18) 0.55531(7) 0.3262(2) 0.0500(5) Uani 1 1 d . . . . .
C005 C 0.73791(18) 0.55014(7) 0.2964(2) 0.0469(5) Uani 1 1 d . . . . .
C006 C 0.96116(19) 0.36517(8) 0.1473(2) 0.0574(6) Uani 1 1 d . . . . .
C007 C 1.01889(19) 0.60747(8) 0.3674(2) 0.0564(6) Uani 1 1 d . . . . .
C008 C 0.97453(19) 0.28960(8) 0.2427(2) 0.0578(6) Uani 1 1 d . . . . .
C009 C 0.89882(18) 0.59945(8) 0.3329(2) 0.0528(5) Uani 1 1 d . . . . .
C010 C 0.55536(18) 0.58269(8) 0.2359(2) 0.0524(5) Uani 1 1 d . . . . .
C011 C 0.91192(19) 0.32372(8) 0.1699(2) 0.0552(6) Uani 1 1 d . . . . .
C012 C 0.8315(2) 0.63461(8) 0.3111(3) 0.0593(6) Uani 1 1 d . . . . .
H012 H 0.8618 0.6627 0.3196 0.071 Uiso 1 1 calc R U . . .
C013 C 1.07598(19) 0.37176(9) 0.1978(3) 0.0610(6) Uani 1 1 d . . . . .
C014 C 0.52038(19) 0.45922(8) 0.2680(2) 0.0543(6) Uani 1 1 d . . . . .
C015 C 0.71594(19) 0.63062(8) 0.2755(2) 0.0558(6) Uani 1 1 d . . . . .
C016 C 0.79886(19) 0.31667(8) 0.1239(2) 0.0577(6) Uani 1 1 d . . . . .
C017 C 0.6315(2) 0.26611(8) 0.1056(3) 0.0595(6) Uani 1 1 d . . . . .
C018 C 0.51046(19) 0.53935(8) 0.2334(2) 0.0557(6) Uani 1 1 d . . . . .
H018 H 0.4355 0.5358 0.2100 0.067 Uiso 1 1 calc R U . . .
C019 C 0.7590(2) 0.47103(8) 0.3197(3) 0.0595(6) Uani 1 1 d . . . . .
H019 H 0.7291 0.4429 0.3173 0.071 Uiso 1 1 calc R U . . .
C020 C 1.12869(19) 0.41530(9) 0.1824(3) 0.0612(6) Uani 1 1 d . . . . .
C021 C 0.91745(19) 0.51746(8) 0.3522(3) 0.0583(6) Uani 1 1 d . . . . .
H021 H 0.9929 0.5201 0.3727 0.070 Uiso 1 1 calc R U . . .
C022 C 1.1739(2) 0.43837(9) 0.2985(3) 0.0663(7) Uani 1 1 d . . . . .
H022 H 1.1721 0.4266 0.3869 0.080 Uiso 1 1 calc R U . . .
C023 C 0.8114(2) 0.24257(9) 0.2189(3) 0.0649(7) Uani 1 1 d . . . . .
H023 H 0.7789 0.2156 0.2338 0.078 Uiso 1 1 calc R U . . .
C024 C 1.0863(2) 0.29682(9) 0.2925(3) 0.0641(7) Uani 1 1 d . . . . .
N025 N 0.41550(19) 0.37758(7) 0.2780(3) 0.0718(6) Uani 1 1 d . . . . .
N026 N 1.2279(2) 0.49847(8) 0.1607(3) 0.0762(6) Uani 1 1 d . . . . .
C027 C 0.6481(2) 0.66698(8) 0.2483(3) 0.0671(7) Uani 1 1 d . . . . .
H027 H 0.6781 0.6951 0.2520 0.081 Uiso 1 1 calc R U . . .
N028 N 0.40909(19) 0.24882(8) 0.0275(3) 0.0752(6) Uani 1 1 d . . . . .
C029 C 0.74995(19) 0.27459(8) 0.1501(3) 0.0580(6) Uani 1 1 d . . . . .
N030 N 1.2426(2) 0.62561(9) 0.4357(3) 0.0822(7) Uani 1 1 d . . . . .
C031 C 1.0979(2) 0.58747(9) 0.2987(3) 0.0652(7) Uani 1 1 d . . . . .
H031 H 1.0778 0.5674 0.2278 0.078 Uiso 1 1 calc R U . . .
C032 C 0.4690(2) 0.43963(9) 0.1496(3) 0.0643(7) Uani 1 1 d . . . . .
H032 H 0.4685 0.4533 0.0636 0.077 Uiso 1 1 calc R U . . .
C033 C 0.8961(2) 0.39842(9) 0.0821(3) 0.0658(7) Uani 1 1 d . . . . .
H033 H 0.9268 0.4259 0.0690 0.079 Uiso 1 1 calc R U . . .
C034 C 0.9245(2) 0.24882(8) 0.2691(3) 0.0612(6) Uani 1 1 d . . . . .
C035 C 0.7398(2) 0.35109(9) 0.0552(3) 0.0668(7) Uani 1 1 d . . . . .
H035 H 0.6668 0.3467 0.0212 0.080 Uiso 1 1 calc R U . . .
C036 C 0.8709(2) 0.47642(8) 0.3482(3) 0.0625(6) Uani 1 1 d . . . . .
H036 H 0.9154 0.4518 0.3650 0.075 Uiso 1 1 calc R U . . .
C037 C 0.9856(2) 0.21680(10) 0.3465(3) 0.0723(7) Uani 1 1 d . . . . .
H037 H 0.9534 0.1900 0.3646 0.087 Uiso 1 1 calc R U . . .
C038 C 1.2066(2) 0.59736(10) 0.3358(3) 0.0772(8) Uani 1 1 d . . . . .
H038 H 1.2581 0.5834 0.2879 0.093 Uiso 1 1 calc R U . . .
C039 C 0.5367(2) 0.66168(9) 0.2160(3) 0.0698(7) Uani 1 1 d . . . . .
H039 H 0.4922 0.6862 0.1978 0.084 Uiso 1 1 calc R U . . .
C040 C 1.1339(2) 0.33847(9) 0.2668(3) 0.0660(7) Uani 1 1 d . . . . .
H040 H 1.2073 0.3431 0.2984 0.079 Uiso 1 1 calc R U . . .
C041 C 0.5501(2) 0.29176(9) 0.1505(3) 0.0690(7) Uani 1 1 d . . . . .
H041 H 0.5682 0.3157 0.2084 0.083 Uiso 1 1 calc R U . . .
C042 C 0.5174(2) 0.43688(9) 0.3913(3) 0.0721(8) Uani 1 1 d . . . . .
H042 H 0.5506 0.4488 0.4741 0.087 Uiso 1 1 calc R U . . .
C043 C 0.7872(2) 0.39133(9) 0.0368(3) 0.0726(8) Uani 1 1 d . . . . .
H043 H 0.7454 0.4140 -0.0066 0.087 Uiso 1 1 calc R U . . .
C044 C 1.0560(2) 0.63715(9) 0.4706(3) 0.0687(7) Uani 1 1 d . . . . .
H044 H 1.0067 0.6518 0.5201 0.082 Uiso 1 1 calc R U . . .
C045 C 1.1855(2) 0.47601(10) 0.0503(3) 0.0757(8) Uani 1 1 d . . . . .
H045 H 1.1889 0.4886 -0.0367 0.091 Uiso 1 1 calc R U . . .
C046 C 0.4862(2) 0.22411(10) -0.0146(3) 0.0760(8) Uani 1 1 d . . . . .
H046 H 0.4650 0.2004 -0.0719 0.091 Uiso 1 1 calc R U . . .
C047 C 0.4414(2) 0.28190(9) 0.1097(3) 0.0748(8) Uani 1 1 d . . . . .
H047 H 0.3882 0.2996 0.1421 0.090 Uiso 1 1 calc R U . . .
C048 C 1.1367(2) 0.43540(10) 0.0552(3) 0.0714(7) Uani 1 1 d . . . . .
H048 H 1.1090 0.4214 -0.0267 0.086 Uiso 1 1 calc R U . . .
C049 C 0.4911(2) 0.62040(9) 0.2104(3) 0.0632(6) Uani 1 1 d . . . . .
H049 H 0.4158 0.6174 0.1893 0.076 Uiso 1 1 calc R U . . .
C050 C 0.4650(3) 0.39686(10) 0.3913(3) 0.0787(8) Uani 1 1 d . . . . .
H050 H 0.4643 0.3824 0.4758 0.094 Uiso 1 1 calc R U . . .
C051 C 1.1666(3) 0.64475(11) 0.4993(3) 0.0830(9) Uani 1 1 d . . . . .
H051 H 1.1892 0.6649 0.5689 0.100 Uiso 1 1 calc R U . . .
C052 C 1.1439(2) 0.26374(10) 0.3701(3) 0.0746(8) Uani 1 1 d . . . . .
H052 H 1.2168 0.2682 0.4044 0.090 Uiso 1 1 calc R U . . .
C053 C 0.4185(2) 0.39948(9) 0.1606(3) 0.0716(7) Uani 1 1 d . . . . .
H053 H 0.3841 0.3869 0.0796 0.086 Uiso 1 1 calc R U . . .
C054 C 0.5977(2) 0.23107(9) 0.0209(3) 0.0719(7) Uani 1 1 d . . . . .
H054 H 0.6487 0.2124 -0.0121 0.086 Uiso 1 1 calc R U . . .
C055 C 1.2215(2) 0.47867(10) 0.2823(3) 0.0723(7) Uani 1 1 d . . . . .
H055 H 1.2516 0.4932 0.3622 0.087 Uiso 1 1 calc R U . . .
C056 C 1.0936(3) 0.22454(10) 0.3965(3) 0.0809(8) Uani 1 1 d . . . . .
H056 H 1.1331 0.2030 0.4488 0.097 Uiso 1 1 calc R U . . .

loop_
_atom_site_aniso_label
_atom_site_aniso_U_11
_atom_site_aniso_U_22
_atom_site_aniso_U_33
_atom_site_aniso_U_23
_atom_site_aniso_U_13
_atom_site_aniso_U_12
C001 0.0508(13) 0.0557(14) 0.0479(12) 0.0008(10) 0.0026(10) -0.0075(11)
C002 0.0481(12) 0.0523(13) 0.0467(12) 0.0010(10) 0.0038(9) 0.0011(10)
C003 0.0513(13) 0.0523(13) 0.0450(12) 0.0001(10) 0.0025(9) -0.0026(10)
C004 0.0463(12) 0.0543(14) 0.0491(12) -0.0007(10) 0.0044(9) -0.0011(10)
C005 0.0474(12) 0.0500(13) 0.0429(11) -0.0001(9) 0.0032(9) -0.0002(10)
C006 0.0493(13) 0.0659(15) 0.0557(13) -0.0018(11) 0.0004(10) -0.0014(11)
C007 0.0527(13) 0.0576(14) 0.0586(14) 0.0021(11) 0.0043(10) -0.0066(11)
C008 0.0494(13) 0.0664(16) 0.0565(13) -0.0081(11) 0.0010(10) 0.0056(11)
C009 0.0471(12) 0.0564(14) 0.0549(13) -0.0023(10) 0.0052(10) -0.0039(11)
C010 0.0473(12) 0.0594(14) 0.0500(12) 0.0048(10) 0.0024(9) 0.0010(10)
C011 0.0489(13) 0.0619(15) 0.0533(13) -0.0022(11) -0.0010(10) 0.0022(11)
C012 0.0537(14) 0.0513(14) 0.0727(16) -0.0036(11) 0.0064(11) -0.0048(11)
C013 0.0470(13) 0.0755(17) 0.0597(14) -0.0048(12) 0.0024(10) -0.0039(12)
C014 0.0481(12) 0.0579(14) 0.0565(14) 0.0007(11) 0.0047(10) -0.0033(11)
C015 0.0532(13) 0.0518(13) 0.0626(14) 0.0003(11) 0.0067(11) -0.0001(11)
C016 0.0500(13) 0.0606(15) 0.0597(14) -0.0003(11) -0.0052(10) -0.0019(11)
C017 0.0524(14) 0.0588(15) 0.0657(15) -0.0009(12) -0.0005(11) -0.0023(11)
C018 0.0450(12) 0.0655(15) 0.0558(13) 0.0054(11) 0.0020(10) -0.0033(11)
C019 0.0596(15) 0.0510(13) 0.0667(15) 0.0031(11) 0.0019(11) -0.0044(11)
C020 0.0450(13) 0.0743(17) 0.0634(15) -0.0060(13) 0.0032(10) -0.0036(12)
C021 0.0451(13) 0.0599(15) 0.0685(15) -0.0003(12) -0.0001(11) -0.0001(11)
C022 0.0585(15) 0.0775(18) 0.0620(15) -0.0061(13) 0.0035(12) -0.0039(13)
C023 0.0563(15) 0.0593(15) 0.0777(17) -0.0022(13) 0.0020(12) -0.0018(12)
C024 0.0470(13) 0.0761(17) 0.0673(16) -0.0046(13) -0.0013(11) 0.0086(12)
N025 0.0686(14) 0.0595(13) 0.0875(17) -0.0023(13) 0.0098(12) -0.0070(11)
N026 0.0690(15) 0.0754(15) 0.0843(17) -0.0058(13) 0.0098(12) -0.0049(12)
C027 0.0606(15) 0.0514(14) 0.0893(18) 0.0006(13) 0.0082(13) 0.0031(12)
N028 0.0571(13) 0.0703(14) 0.0952(16) 0.0028(13) -0.0043(12) -0.0086(12)
C029 0.0506(13) 0.0600(15) 0.0614(14) -0.0042(11) -0.0019(10) 0.0010(11)
N030 0.0541(13) 0.0904(17) 0.1015(18) 0.0033(15) 0.0068(13) -0.0141(12)
C031 0.0536(14) 0.0715(17) 0.0716(16) -0.0075(13) 0.0116(12) -0.0040(12)
C032 0.0705(16) 0.0637(16) 0.0572(14) -0.0005(12) 0.0008(12) -0.0085(13)
C033 0.0580(15) 0.0675(16) 0.0691(16) 0.0053(13) -0.0042(12) -0.0087(12)
C034 0.0574(14) 0.0586(15) 0.0661(15) -0.0017(12) 0.0009(11) 0.0094(12)
C035 0.0502(14) 0.0721(17) 0.0730(16) 0.0075(13) -0.0146(12) -0.0045(12)
C036 0.0580(15) 0.0550(15) 0.0724(16) 0.0044(12) -0.0015(12) 0.0077(12)
C037 0.0666(17) 0.0690(17) 0.0794(18) 0.0020(14) -0.0005(13) 0.0115(14)
C038 0.0559(16) 0.0792(19) 0.098(2) 0.0003(17) 0.0154(14) -0.0034(14)
C039 0.0606(16) 0.0597(16) 0.0882(19) 0.0081(14) 0.0045(13) 0.0125(13)
C040 0.0441(13) 0.0847(19) 0.0675(15) -0.0089(14) -0.0004(11) -0.0001(13)
C041 0.0573(15) 0.0639(16) 0.0845(18) -0.0090(13) 0.0031(13) -0.0023(12)
C042 0.0861(19) 0.0698(17) 0.0591(15) 0.0026(13) 0.0027(13) -0.0231(14)
C043 0.0597(16) 0.0689(17) 0.0841(18) 0.0149(14) -0.0132(13) -0.0003(13)
C044 0.0586(15) 0.0754(17) 0.0722(16) -0.0127(14) 0.0082(12) -0.0143(13)
C045 0.0730(18) 0.086(2) 0.0676(17) 0.0029(15) 0.0060(14) -0.0106(15)
C046 0.0640(17) 0.0689(18) 0.092(2) -0.0099(15) -0.0058(14) -0.0075(14)
C047 0.0538(15) 0.0688(17) 0.101(2) -0.0027(16) 0.0039(14) 0.0000(13)
C048 0.0659(17) 0.089(2) 0.0585(15) -0.0045(14) 0.0025(12) -0.0149(15)
C049 0.0481(13) 0.0684(17) 0.0716(16) 0.0108(13) 0.0001(11) 0.0044(12)
C050 0.094(2) 0.0708(19) 0.0719(18) 0.0088(14) 0.0117(15) -0.0154(16)
C051 0.0662(18) 0.099(2) 0.0829(19) -0.0158(17) 0.0042(15) -0.0284(16)
C052 0.0551(15) 0.082(2) 0.0836(19) -0.0029(15) -0.0055(13) 0.0159(14)
C053 0.0726(17) 0.0657(17) 0.0746(18) -0.0100(14) -0.0002(13) -0.0095(14)
C054 0.0624(16) 0.0673(17) 0.0837(18) -0.0111(14) -0.0014(13) 0.0023(13)
C055 0.0686(17) 0.0765(19) 0.0707(18) -0.0173(15) 0.0036(13) -0.0063(14)
C056 0.0751(19) 0.081(2) 0.0827(19) 0.0075(16) -0.0080(15) 0.0239(16)

loop_
_atom_type_symbol
_atom_type_description
_atom_type_scat_dispersion_real
_atom_type_scat_dispersion_imag
_atom_type_scat_source
C C 0.0181 0.0091 'International Tables Vol C Tables 4.2.6.8 and 6.1.1.4'
H H 0.0000 0.0000 'International Tables Vol C Tables 4.2.6.8 and 6.1.1.4'
N N 0.0311 0.0180 'International Tables Vol C Tables 4.2.6.8 and 6.1.1.4'

loop_
_geom_angle_atom_site_label_1
_geom_angle_atom_site_label_2
_geom_angle_atom_site_label_3
_geom_angle
_geom_angle_site_symmetry_1
_geom_angle_site_symmetry_3
_geom_angle_publ_flag
C018 C001 C003 120.2(2) . . ?
C018 C001 C014 119.9(2) . . ?
C003 C001 C014 119.9(2) . . ?
C015 C002 C010 119.5(2) . . ?
C015 C002 C005 120.4(2) . . ?
C010 C002 C005 120.1(2) . . ?
C019 C003 C005 119.1(2) . . ?
C019 C003 C001 122.3(2) . . ?
C005 C003 C001 118.6(2) . . ?
C021 C004 C005 118.0(2) . . ?
C021 C004 C009 123.6(2) . . ?
C005 C004 C009 118.4(2) . . ?
C003 C005 C002 120.1(2) . . ?
C003 C005 C004 119.9(2) . . ?
C002 C005 C004 120.0(2) . . ?
C033 C006 C011 118.6(2) . . ?
C033 C006 C013 122.5(2) . . ?
C011 C006 C013 118.9(2) . . ?
C031 C007 C044 116.3(2) . . ?
C031 C007 C009 123.5(2) . . ?
C044 C007 C009 120.2(2) . . ?
C034 C008 C024 119.7(2) . . ?
C034 C008 C011 120.1(2) . . ?
C024 C008 C011 120.1(2) . . ?
C012 C009 C004 120.1(2) . . ?
C012 C009 C007 118.5(2) . . ?
C004 C009 C007 121.4(2) . . ?
C049 C010 C002 118.5(2) . . ?
C049 C010 C018 122.9(2) . . ?
C002 C010 C018 118.5(2) . . ?
C006 C011 C016 120.1(2) . . ?
C006 C011 C008 120.2(2) . . ?
C016 C011 C008 119.8(2) . . ?
C009 C012 C015 123.0(2) . . ?
C040 C013 C006 119.6(2) . . ?
C040 C013 C020 119.9(2) . . ?
C006 C013 C020 120.4(2) . . ?
C042 C014 C032 116.9(2) . . ?
C042 C014 C001 121.4(2) . . ?
C032 C014 C001 121.6(2) . . ?
C027 C015 C002 119.5(2) . . ?
C027 C015 C012 122.5(2) . . ?
C002 C015 C012 118.0(2) . . ?
C035 C016 C011 118.1(2) . . ?
C035 C016 C029 122.7(2) . . ?
C011 C016 C029 119.2(2) . . ?
C054 C017 C041 116.3(2) . . ?
C054 C017 C029 121.5(2) . . ?
C041 C017 C029 122.1(2) . . ?
C001 C018 C010 122.4(2) . . ?
C036 C019 C003 120.5(2) . . ?
C022 C020 C048 115.8(2) . . ?
C022 C020 C013 120.5(2) . . ?
C048 C020 C013 123.8(2) . . ?
C036 C021 C004 121.5(2) . . ?
C055 C022 C020 119.6(3) . . ?
C029 C023 C034 122.4(2) . . ?
C052 C024 C008 118.8(3) . . ?
C052 C024 C040 122.6(2) . . ?
C008 C024 C040 118.5(2) . . ?
C053 N025 C050 115.6(2) . . ?
C045 N026 C055 115.0(2) . . ?
C039 C027 C015 120.6(2) . . ?
C046 N028 C047 116.5(2) . . ?
C023 C029 C016 119.9(2) . . ?
C023 C029 C017 119.2(2) . . ?
C016 C029 C017 120.9(2) . . ?
C051 N030 C038 115.6(3) . . ?
C038 C031 C007 119.7(3) . . ?
C014 C032 C053 119.0(2) . . ?
C043 C033 C006 121.1(2) . . ?
C037 C034 C008 119.2(2) . . ?
C037 C034 C023 122.2(3) . . ?
C008 C034 C023 118.6(2) . . ?
C043 C035 C016 121.5(2) . . ?
C021 C036 C019 121.1(2) . . ?
C056 C037 C034 120.5(3) . . ?
N030 C038 C031 124.2(3) . . ?
C049 C039 C027 120.4(2) . . ?
C013 C040 C024 122.7(2) . . ?
C017 C041 C047 120.1(3) . . ?
C050 C042 C014 119.6(2) . . ?
C035 C043 C033 120.6(2) . . ?
C051 C044 C007 119.5(3) . . ?
N026 C045 C048 124.5(3) . . ?
N028 C046 C054 124.4(3) . . ?
N028 C047 C041 123.6(3) . . ?
C045 C048 C020 120.1(2) . . ?
C039 C049 C010 121.5(2) . . ?
N025 C050 C042 124.1(3) . . ?
N030 C051 C044 124.8(3) . . ?
C056 C052 C024 120.7(3) . . ?
N025 C053 C032 124.7(2) . . ?
C017 C054 C046 119.1(3) . . ?
N026 C055 C022 124.9(2) . . ?
C052 C056 C037 121.1(3) . . ?

loop_
_geom_bond_atom_site_label_1
_geom_bond_atom_site_label_2
_geom_bond_distance
_geom_bond_site_symmetry_2
_geom_bond_publ_flag
C001 C018 1.351(3) . ?
C001 C003 1.453(3) . ?
C001 C014 1.489(3) . ?
C002 C015 1.418(3) . ?
C002 C010 1.418(3) . ?
C002 C005 1.424(3) . ?
C003 C019 1.393(3) . ?
C003 C005 1.421(3) . ?
C004 C021 1.396(3) . ?
C004 C005 1.434(3) . ?
C004 C009 1.448(3) . ?
C006 C033 1.394(3) . ?
C006 C011 1.425(3) . ?
C006 C013 1.455(3) . ?
C007 C031 1.380(4) . ?
C007 C044 1.384(3) . ?
C007 C009 1.497(3) . ?
C008 C034 1.420(4) . ?
C008 C024 1.422(3) . ?
C008 C011 1.428(3) . ?
C009 C012 1.354(3) . ?
C010 C049 1.398(3) . ?
C010 C018 1.427(3) . ?
C011 C016 1.427(3) . ?
C012 C015 1.429(3) . ?
C013 C040 1.367(4) . ?
C013 C020 1.488(4) . ?
C014 C042 1.378(4) . ?
C014 C032 1.379(3) . ?
C015 C027 1.392(3) . ?
C016 C035 1.397(3) . ?
C016 C029 1.448(3) . ?
C017 C054 1.379(3) . ?
C017 C041 1.379(4) . ?
C017 C029 1.493(3) . ?
C019 C036 1.383(3) . ?
C020 C022 1.386(3) . ?
C020 C048 1.388(4) . ?
C021 C036 1.371(3) . ?
C022 C055 1.374(4) . ?
C023 C029 1.358(3) . ?
C023 C034 1.433(4) . ?
C024 C052 1.398(4) . ?
C024 C040 1.428(4) . ?
N025 C053 1.322(4) . ?
N025 C050 1.328(4) . ?
N026 C045 1.325(4) . ?
N026 C055 1.332(4) . ?
C027 C039 1.380(4) . ?
N028 C046 1.312(4) . ?
N028 C047 1.315(4) . ?
N030 C051 1.313(4) . ?
N030 C038 1.330(4) . ?
C031 C038 1.378(4) . ?
C032 C053 1.379(4) . ?
C033 C043 1.378(4) . ?
C034 C037 1.394(4) . ?
C035 C043 1.375(4) . ?
C037 C056 1.381(4) . ?
C039 C049 1.373(4) . ?
C041 C047 1.383(4) . ?
C042 C050 1.376(4) . ?
C044 C051 1.377(4) . ?
C045 C048 1.375(4) . ?
C046 C054 1.391(4) . ?
C052 C056 1.379(4) . ?
